data_2220899
loop_
_publ_author_name
'Fan, Ying'
'Cui, Yong-Tao'
'Qian, Hui-Fen'
'Liu, Jian-Lan'
'Huang, Wei'

_publ_section_title
;Tetrakis(2,2'-bipyridyl)dichloridodi-\m~3~-hydroxido-di-\m~2~-hydroxido-tetracopper(II)
 dinitrate hexahydrate
;
_journal_coeditor_code RZ2280
_journal_issue 2
_journal_name_full 'Acta Crystallographica Section E'
_journal_page_first m131
_journal_page_last m132
_journal_paper_doi 10.1107/S160053680804381X
_journal_volume 65
_journal_year 2009
_chemical_formula_iupac '[Cu4 Cl2 (O H)4 (C10 H8 N2)4] (N O3)2, 6H2 O'
_chemical_formula_moiety 'C40 H36 Cl2 Cu4 N8 O4 2+, 2(N O3 -), 6(H2 O)'
_chemical_formula_sum 'C40 H48 Cl2 Cu4 N10 O16'
_chemical_formula_weight 1249.94
_chemical_name_systematic
;
Tetrakis(2,2'-bipyridyl)dichloridodi-\m~3~-hydroxido-di-\m~2~-hydroxido-
tetracopper(II) dinitrate hexahydrate
;
_space_group_IT_number 2
_symmetry_cell_setting triclinic
_symmetry_space_group_name_Hall '-P 1'
_symmetry_space_group_name_H-M 'P -1'
_atom_sites_solution_hydrogens geom
_atom_sites_solution_primary direct
_atom_sites_solution_secondary difmap
_audit_creation_method SHELXL-97
_cell_angle_alpha 86.909(4)
_cell_angle_beta 77.263(3)
_cell_angle_gamma 72.512(4)
_cell_formula_units_Z 1
_cell_length_a 9.389(3)
_cell_length_b 10.622(3)
_cell_length_c 12.950(4)
_cell_measurement_reflns_used 2700
_cell_measurement_temperature 291(2)
_cell_measurement_theta_max 27.172
_cell_measurement_theta_min 2.329
_cell_volume 1201.4(6)
_computing_cell_refinement 'SAINT (Bruker, 2000)'
_computing_data_collection 'SMART (Bruker, 2000)'
_computing_data_reduction 'SAINT (Bruker, 2000)'
_computing_molecular_graphics 'SHELXTL (Sheldrick, 2008)'
_computing_publication_material 'SHELXTL (Sheldrick, 2008)'
_computing_structure_refinement 'SHELXTL (Sheldrick, 2008)'
_computing_structure_solution 'SHELXTL (Sheldrick, 2008)'
_diffrn_ambient_temperature 291(2)
_diffrn_measured_fraction_theta_full 0.987
_diffrn_measured_fraction_theta_max 0.987
_diffrn_measurement_device_type 'Bruker SMART CCD area-detector'
_diffrn_measurement_method '\f and \w scans'
_diffrn_radiation_monochromator graphite
_diffrn_radiation_source 'fine-focus sealed tube'
_diffrn_radiation_type MoK\a
_diffrn_radiation_wavelength 0.71073
_diffrn_reflns_av_R_equivalents 0.0247
_diffrn_reflns_av_sigmaI/netI 0.0408
_diffrn_reflns_limit_h_max 11
_diffrn_reflns_limit_h_min -10
_diffrn_reflns_limit_k_max 12
_diffrn_reflns_limit_k_min -12
_diffrn_reflns_limit_l_max 13
_diffrn_reflns_limit_l_min -15
_diffrn_reflns_number 6088
_diffrn_reflns_theta_full 25.00
_diffrn_reflns_theta_max 25.00
_diffrn_reflns_theta_min 2.33
_diffrn_standards_decay_% 0
_diffrn_standards_interval_count 0
_diffrn_standards_interval_time 0
_diffrn_standards_number 0
_exptl_absorpt_coefficient_mu 1.938
_exptl_absorpt_correction_T_max 0.8298
_exptl_absorpt_correction_T_min 0.7468
_exptl_absorpt_correction_type multi-scan
_exptl_absorpt_process_details '(SADABS; Bruker, 2000)'
_exptl_crystal_colour blue
_exptl_crystal_density_diffrn 1.728
_exptl_crystal_density_method 'not measured'
_exptl_crystal_description block
_exptl_crystal_F_000 636
_exptl_crystal_size_max 0.16
_exptl_crystal_size_mid 0.12
_exptl_crystal_size_min 0.10
_refine_diff_density_max 0.937
_refine_diff_density_min -1.039
_refine_ls_extinction_method none
_refine_ls_goodness_of_fit_ref 1.079
_refine_ls_hydrogen_treatment constr
_refine_ls_matrix_type full
_refine_ls_number_parameters 319
_refine_ls_number_reflns 4181
_refine_ls_number_restraints 0
_refine_ls_restrained_S_all 1.079
_refine_ls_R_factor_all 0.0636
_refine_ls_R_factor_gt 0.0474
_refine_ls_shift/su_max 0.000
_refine_ls_shift/su_mean 0.000
_refine_ls_structure_factor_coef Fsqd
_refine_ls_weighting_details 'calc w=1/[\s^2^(Fo^2^)+(0.0958P)^2^] where P=(Fo^2^+2Fc^2^)/3'
_refine_ls_weighting_scheme calc
_refine_ls_wR_factor_gt 0.1406
_refine_ls_wR_factor_ref 0.1531
_reflns_number_gt 3156
_reflns_number_total 4181
_reflns_threshold_expression >2sigma(I)
_cod_data_source_file rz2280.cif
_cod_data_source_block I
_cod_database_code 2220899
_cod_database_fobs_code 2220899

loop_
_symmetry_equiv_pos_as_xyz
'x, y, z'
'-x, -y, -z'

loop_
_atom_site_type_symbol
_atom_site_label
_atom_site_fract_x
_atom_site_fract_y
_atom_site_fract_z
_atom_site_U_iso_or_equiv
_atom_site_adp_type
_atom_site_calc_flag
_atom_site_refinement_flags
_atom_site_occupancy
_atom_site_disorder_assembly
_atom_site_disorder_group
Cu Cu1 0.46249(6) 0.44695(6) 0.22215(4) 0.03567(19) Uani d . 1 . .
Cu Cu2 0.36457(6) 0.43378(5) 0.02528(4) 0.03328(18) Uani d . 1 . .
C C1 0.6144(5) 0.5218(5) 0.3666(3) 0.0348(10) Uani d . 1 . .
C C2 0.6642(6) 0.5990(6) 0.4245(4) 0.0490(13) Uani d . 1 . .
H H2 0.7294 0.5603 0.4696 0.059 Uiso calc R 1 . .
C C3 0.6160(7) 0.7337(6) 0.4146(4) 0.0528(14) Uani d . 1 . .
H H3 0.6491 0.7872 0.4526 0.063 Uiso calc R 1 . .
C C4 0.5183(6) 0.7893(6) 0.3479(4) 0.0509(13) Uani d . 1 . .
H H4 0.4827 0.8804 0.3414 0.061 Uiso calc R 1 . .
C C5 0.4755(6) 0.7075(5) 0.2917(4) 0.0453(12) Uani d . 1 . .
H H5 0.4116 0.7447 0.2455 0.054 Uiso calc R 1 . .
C C6 0.6549(5) 0.3764(5) 0.3726(3) 0.0366(11) Uani d . 1 . .
C C7 0.7526(6) 0.3022(6) 0.4334(4) 0.0507(13) Uani d . 1 . .
H H7 0.7974 0.3424 0.4740 0.061 Uiso calc R 1 . .
C C8 0.7825(7) 0.1664(6) 0.4324(5) 0.0602(15) Uani d . 1 . .
H H8 0.8485 0.1143 0.4725 0.072 Uiso calc R 1 . .
C C9 0.7158(7) 0.1094(6) 0.3732(4) 0.0547(14) Uani d . 1 . .
H H9 0.7348 0.0183 0.3724 0.066 Uiso calc R 1 . .
C C10 0.6195(6) 0.1888(5) 0.3144(4) 0.0458(12) Uani d . 1 . .
H H10 0.5734 0.1500 0.2737 0.055 Uiso calc R 1 . .
C C11 0.1473(5) 0.5060(5) -0.1073(4) 0.0372(11) Uani d . 1 . .
C C12 0.0421(6) 0.5816(6) -0.1627(4) 0.0481(13) Uani d . 1 . .
H H12 -0.0076 0.5418 -0.1997 0.058 Uiso calc R 1 . .
C C13 0.0117(6) 0.7171(6) -0.1622(4) 0.0537(14) Uani d . 1 . .
H H13 -0.0596 0.7695 -0.1985 0.064 Uiso calc R 1 . .
C C14 0.0865(6) 0.7741(6) -0.1082(4) 0.0499(13) Uani d . 1 . .
H H14 0.0670 0.8653 -0.1072 0.060 Uiso calc R 1 . .
C C15 0.1916(6) 0.6937(5) -0.0553(4) 0.0432(12) Uani d . 1 . .
H H15 0.2442 0.7321 -0.0198 0.052 Uiso calc R 1 . .
C C16 0.1902(5) 0.3603(5) -0.1028(3) 0.0350(10) Uani d . 1 . .
C C17 0.1309(6) 0.2829(6) -0.1531(4) 0.0474(13) Uani d . 1 . .
H H17 0.0568 0.3218 -0.1918 0.057 Uiso calc R 1 . .
C C18 0.1819(6) 0.1486(6) -0.1455(4) 0.0518(14) Uani d . 1 . .
H H18 0.1422 0.0953 -0.1785 0.062 Uiso calc R 1 . .
C C19 0.2941(6) 0.0924(5) -0.0878(4) 0.0507(13) Uani d . 1 . .
H H19 0.3314 0.0012 -0.0824 0.061 Uiso calc R 1 . .
C C20 0.3483(6) 0.1740(5) -0.0393(4) 0.0448(12) Uani d . 1 . .
H H20 0.4228 0.1365 -0.0007 0.054 Uiso calc R 1 . .
Cl Cl1 0.18510(17) 0.49867(15) 0.33336(11) 0.059 Uani d . 1 . .
N N1 0.5207(4) 0.5767(4) 0.3000(3) 0.0360(9) Uani d . 1 . .
N N2 0.5897(4) 0.3206(4) 0.3135(3) 0.0372(9) Uani d . 1 . .
N N3 0.2209(4) 0.5615(4) -0.0532(3) 0.0351(9) Uani d . 1 . .
N N4 0.2985(4) 0.3057(4) -0.0451(3) 0.0362(9) Uani d . 1 . .
N N5 0.1809(5) 0.8933(4) 0.1658(4) 0.0347(10) Uani d . 1 . .
O O1 0.4182(4) 0.5621(3) 0.1006(2) 0.0344(7) Uani d . 1 . .
H H1A 0.3305 0.6140 0.1271 0.052 Uiso d R 1 . .
O O2 0.4539(4) 0.3165(3) 0.1278(2) 0.0408(8) Uani d . 1 . .
H H2A 0.4821 0.2327 0.1302 0.061 Uiso d R 1 . .
O O3 0.0821(8) 0.9740(6) 0.2427(6) 0.130(2) Uani d . 1 . .
O O4 0.1649(6) 0.7823(6) 0.1809(5) 0.1076(18) Uani d . 1 . .
O O5 0.2665(11) 0.9185(7) 0.1204(6) 0.140(3) Uani d . 1 . .
O O6 0.3529(6) 0.1021(5) 0.2300(4) 0.0985(17) Uani d . 1 . .
H H6A 0.3847 0.0186 0.2223 0.148 Uiso d R 1 . .
H H6B 0.2923 0.1204 0.1876 0.148 Uiso d R 1 . .
O O7 0.8224(8) 0.7897(8) 0.5938(5) 0.156(3) Uani d . 1 . .
H H7A 0.8445 0.7449 0.5370 0.235 Uiso d R 1 . .
H H7B 0.7521 0.7659 0.6357 0.235 Uiso d R 1 . .
O O8 -0.0164(7) 0.7957(7) 0.3929(5) 0.124(2) Uani d . 1 . .
H H8A 0.0125 0.7120 0.3871 0.185 Uiso d R 1 . .
H H8B 0.0606 0.8244 0.3741 0.185 Uiso d R 1 . .

loop_
_atom_site_aniso_label
_atom_site_aniso_U_11
_atom_site_aniso_U_22
_atom_site_aniso_U_33
_atom_site_aniso_U_12
_atom_site_aniso_U_13
_atom_site_aniso_U_23
Cu1 0.0413(4) 0.0418(4) 0.0281(3) -0.0113(3) -0.0174(2) 0.0003(2)
Cu2 0.0359(3) 0.0396(3) 0.0297(3) -0.0123(3) -0.0165(2) 0.0008(2)
C1 0.033(2) 0.051(3) 0.026(2) -0.017(2) -0.0108(18) 0.001(2)
C2 0.053(3) 0.068(4) 0.036(3) -0.023(3) -0.023(2) 0.002(2)
C3 0.066(4) 0.063(4) 0.044(3) -0.032(3) -0.022(3) -0.002(3)
C4 0.060(3) 0.049(3) 0.048(3) -0.019(3) -0.015(3) 0.000(2)
C5 0.045(3) 0.050(3) 0.043(3) -0.009(2) -0.020(2) -0.002(2)
C6 0.032(2) 0.048(3) 0.028(2) -0.006(2) -0.0087(19) 0.000(2)
C7 0.051(3) 0.061(4) 0.046(3) -0.014(3) -0.028(3) 0.004(3)
C8 0.054(4) 0.067(4) 0.056(4) -0.003(3) -0.030(3) 0.014(3)
C9 0.062(4) 0.047(3) 0.053(3) -0.007(3) -0.022(3) 0.007(3)
C10 0.051(3) 0.044(3) 0.040(3) -0.006(2) -0.015(2) -0.007(2)
C11 0.028(2) 0.051(3) 0.031(2) -0.009(2) -0.0067(19) 0.000(2)
C12 0.036(3) 0.071(4) 0.041(3) -0.016(3) -0.019(2) 0.005(3)
C13 0.040(3) 0.062(4) 0.053(3) 0.000(3) -0.020(2) 0.014(3)
C14 0.049(3) 0.047(3) 0.052(3) -0.008(3) -0.017(2) 0.009(2)
C15 0.046(3) 0.045(3) 0.036(3) -0.009(2) -0.011(2) 0.002(2)
C16 0.029(2) 0.049(3) 0.029(2) -0.015(2) -0.0062(18) 0.000(2)
C17 0.044(3) 0.065(4) 0.042(3) -0.023(3) -0.015(2) -0.006(3)
C18 0.053(3) 0.061(4) 0.053(3) -0.028(3) -0.016(3) -0.010(3)
C19 0.062(4) 0.043(3) 0.052(3) -0.019(3) -0.016(3) -0.003(2)
C20 0.044(3) 0.046(3) 0.044(3) -0.008(2) -0.015(2) -0.001(2)
Cl1 0.059 0.067 0.055 -0.021 -0.019 -0.008
N1 0.039(2) 0.041(2) 0.031(2) -0.0119(18) -0.0130(16) 0.0004(17)
N2 0.036(2) 0.046(2) 0.029(2) -0.0080(18) -0.0118(16) -0.0009(17)
N3 0.030(2) 0.045(2) 0.032(2) -0.0100(18) -0.0110(16) -0.0012(17)
N4 0.037(2) 0.042(2) 0.033(2) -0.0127(18) -0.0127(17) 0.0019(17)
N5 0.029(2) 0.0156(19) 0.066(3) -0.0057(17) -0.026(2) 0.0040(19)
O1 0.0386(18) 0.0388(18) 0.0292(16) -0.0108(14) -0.0145(13) -0.0016(13)
O2 0.053(2) 0.0387(19) 0.0348(18) -0.0112(16) -0.0226(15) 0.0014(14)
O3 0.139(6) 0.086(4) 0.152(6) -0.031(4) -0.007(5) -0.010(4)
O4 0.085(4) 0.118(5) 0.110(5) -0.015(3) -0.019(3) -0.019(4)
O5 0.184(8) 0.117(6) 0.110(6) -0.033(6) -0.031(5) 0.004(4)
O6 0.088(4) 0.093(4) 0.132(5) -0.043(3) -0.046(3) 0.039(3)
O7 0.159(6) 0.232(9) 0.119(5) -0.129(6) -0.004(5) -0.040(5)
O8 0.112(5) 0.149(6) 0.101(5) -0.018(4) -0.031(4) -0.008(4)

loop_
_atom_type_symbol
_atom_type_description
_atom_type_scat_dispersion_real
_atom_type_scat_dispersion_imag
_atom_type_scat_source
C C 0.0033 0.0016 'International Tables Vol C Tables 4.2.6.8 and 6.1.1.4'
H H 0.0000 0.0000 'International Tables Vol C Tables 4.2.6.8 and 6.1.1.4'
N N 0.0061 0.0033 'International Tables Vol C Tables 4.2.6.8 and 6.1.1.4'
O O 0.0106 0.0060 'International Tables Vol C Tables 4.2.6.8 and 6.1.1.4'
Cl Cl 0.1484 0.1585 'International Tables Vol C Tables 4.2.6.8 and 6.1.1.4'
Cu Cu 0.3201 1.2651 'International Tables Vol C Tables 4.2.6.8 and 6.1.1.4'

loop_
_geom_angle_atom_site_label_1
_geom_angle_atom_site_label_2
_geom_angle_atom_site_label_3
_geom_angle_site_symmetry_1
_geom_angle_site_symmetry_3
_geom_angle
_geom_angle_publ_flag
O2 Cu1 O1 . . 81.23(13) .
O2 Cu1 N1 . . 166.66(15) .
O1 Cu1 N1 . . 96.22(14) .
O2 Cu1 N2 . . 97.19(15) .
O1 Cu1 N2 . . 157.97(15) .
N1 Cu1 N2 . . 80.23(15) .
O2 Cu1 Cl1 . . 98.14(11) .
O1 Cu1 Cl1 . . 98.03(10) .
N1 Cu1 Cl1 . . 95.17(12) .
N2 Cu1 Cl1 . . 103.92(11) .
O2 Cu2 O1 . . 81.86(13) .
O2 Cu2 N4 . . 97.99(15) .
O1 Cu2 N4 . . 176.65(14) .
O2 Cu2 N3 . . 165.08(15) .
O1 Cu2 N3 . . 98.37(14) .
N4 Cu2 N3 . . 80.91(15) .
O2 Cu2 O1 . 2_665 100.99(13) .
O1 Cu2 O1 . 2_665 83.97(12) .
N4 Cu2 O1 . 2_665 99.33(13) .
N3 Cu2 O1 . 2_665 93.86(13) .
N1 C1 C2 . . 121.1(5) ?
N1 C1 C6 . . 114.9(4) ?
C2 C1 C6 . . 124.0(4) ?
C3 C2 C1 . . 119.0(5) ?
C3 C2 H2 . . 120.5 ?
C1 C2 H2 . . 120.5 ?
C2 C3 C4 . . 119.6(5) ?
C2 C3 H3 . . 120.2 ?
C4 C3 H3 . . 120.2 ?
C5 C4 C3 . . 118.4(5) ?
C5 C4 H4 . . 120.8 ?
C3 C4 H4 . . 120.8 ?
N1 C5 C4 . . 123.0(5) ?
N1 C5 H5 . . 118.5 ?
C4 C5 H5 . . 118.5 ?
N2 C6 C7 . . 121.8(5) ?
N2 C6 C1 . . 114.7(4) ?
C7 C6 C1 . . 123.5(4) ?
C6 C7 C8 . . 118.4(5) ?
C6 C7 H7 . . 120.8 ?
C8 C7 H7 . . 120.8 ?
C9 C8 C7 . . 120.1(5) ?
C9 C8 H8 . . 119.9 ?
C7 C8 H8 . . 119.9 ?
C8 C9 C10 . . 118.7(5) ?
C8 C9 H9 . . 120.7 ?
C10 C9 H9 . . 120.7 ?
N2 C10 C9 . . 122.2(5) ?
N2 C10 H10 . . 118.9 ?
C9 C10 H10 . . 118.9 ?
N3 C11 C12 . . 121.5(5) ?
N3 C11 C16 . . 114.6(4) ?
C12 C11 C16 . . 123.9(4) ?
C13 C12 C11 . . 119.0(5) ?
C13 C12 H12 . . 120.5 ?
C11 C12 H12 . . 120.5 ?
C14 C13 C12 . . 119.9(5) ?
C14 C13 H13 . . 120.1 ?
C12 C13 H13 . . 120.1 ?
C13 C14 C15 . . 118.6(5) ?
C13 C14 H14 . . 120.7 ?
C15 C14 H14 . . 120.7 ?
N3 C15 C14 . . 122.5(5) ?
N3 C15 H15 . . 118.8 ?
C14 C15 H15 . . 118.8 ?
N4 C16 C17 . . 121.4(5) ?
N4 C16 C11 . . 114.1(4) ?
C17 C16 C11 . . 124.5(4) ?
C18 C17 C16 . . 119.4(5) ?
C18 C17 H17 . . 120.3 ?
C16 C17 H17 . . 120.3 ?
C17 C18 C19 . . 119.3(5) ?
C17 C18 H18 . . 120.3 ?
C19 C18 H18 . . 120.3 ?
C20 C19 C18 . . 118.6(5) ?
C20 C19 H19 . . 120.7 ?
C18 C19 H19 . . 120.7 ?
N4 C20 C19 . . 122.8(5) ?
N4 C20 H20 . . 118.6 ?
C19 C20 H20 . . 118.6 ?
C5 N1 C1 . . 118.9(4) ?
C5 N1 Cu1 . . 126.2(3) ?
C1 N1 Cu1 . . 114.9(3) ?
C6 N2 C10 . . 118.9(4) ?
C6 N2 Cu1 . . 115.1(3) ?
C10 N2 Cu1 . . 125.9(3) ?
C15 N3 C11 . . 118.5(4) ?
C15 N3 Cu2 . . 126.6(3) ?
C11 N3 Cu2 . . 114.9(3) ?
C20 N4 C16 . . 118.4(4) ?
C20 N4 Cu2 . . 126.2(3) ?
C16 N4 Cu2 . . 115.4(3) ?
O5 N5 O4 . . 128.5(7) ?
O5 N5 O3 . . 121.4(6) ?
O4 N5 O3 . . 108.1(5) ?
Cu2 O1 Cu1 . . 95.59(13) ?
Cu2 O1 Cu2 . 2_665 96.03(12) ?
Cu1 O1 Cu2 . 2_665 113.66(14) ?
Cu2 O1 H1A . . 101.5 ?
Cu1 O1 H1A . . 101.5 ?
Cu2 O1 H1A 2_665 . 138.7 ?
Cu2 O2 Cu1 . . 98.51(15) ?
Cu2 O2 H2A . . 130.7 ?
Cu1 O2 H2A . . 130.8 ?
H6A O6 H6B . . 99.3 ?
H7A O7 H7B . . 106.7 ?
H8A O8 H8B . . 109.5 ?

loop_
_geom_bond_atom_site_label_1
_geom_bond_atom_site_label_2
_geom_bond_site_symmetry_2
_geom_bond_distance
_geom_bond_publ_flag
Cu1 O2 . 1.927(3) y
Cu1 O1 . 1.980(3) y
Cu1 N1 . 2.016(4) y
Cu1 N2 . 2.029(4) y
Cu1 Cl1 . 2.5942(17) y
Cu2 O2 . 1.924(3) y
Cu2 O1 . 1.959(3) y
Cu2 N4 . 1.989(4) y
Cu2 N3 . 2.012(4) y
Cu2 O1 2_665 2.323(3) y
C1 N1 . 1.352(5) ?
C1 C2 . 1.380(6) ?
C1 C6 . 1.478(7) ?
C2 C3 . 1.373(8) ?
C2 H2 . 0.9300 ?
C3 C4 . 1.381(7) ?
C3 H3 . 0.9300 ?
C4 C5 . 1.361(7) ?
C4 H4 . 0.9300 ?
C5 N1 . 1.331(6) ?
C5 H5 . 0.9300 ?
C6 N2 . 1.336(6) ?
C6 C7 . 1.378(7) ?
C7 C8 . 1.384(8) ?
C7 H7 . 0.9300 ?
C8 C9 . 1.357(8) ?
C8 H8 . 0.9300 ?
C9 C10 . 1.373(7) ?
C9 H9 . 0.9300 ?
C10 N2 . 1.342(6) ?
C10 H10 . 0.9300 ?
C11 N3 . 1.349(6) ?
C11 C12 . 1.382(7) ?
C11 C16 . 1.479(7) ?
C12 C13 . 1.381(8) ?
C12 H12 . 0.9300 ?
C13 C14 . 1.366(8) ?
C13 H13 . 0.9300 ?
C14 C15 . 1.379(7) ?
C14 H14 . 0.9300 ?
C15 N3 . 1.347(6) ?
C15 H15 . 0.9300 ?
C16 N4 . 1.364(6) ?
C16 C17 . 1.380(6) ?
C17 C18 . 1.367(8) ?
C17 H17 . 0.9300 ?
C18 C19 . 1.396(7) ?
C18 H18 . 0.9300 ?
C19 C20 . 1.367(7) ?
C19 H19 . 0.9300 ?
C20 N4 . 1.338(6) ?
C20 H20 . 0.9300 ?
N5 O5 . 0.983(8) ?
N5 O4 . 1.233(7) ?
N5 O3 . 1.339(7) ?
O1 Cu2 2_665 2.323(3) ?
O1 H1A . 0.8500 ?
O2 H2A . 0.8501 ?
O6 H6A . 0.8501 ?
O6 H6B . 0.8498 ?
O7 H7A . 0.8499 ?
O7 H7B . 0.8501 ?
O8 H8A . 0.8499 ?
O8 H8B . 0.8500 ?

loop_
_geom_hbond_atom_site_label_D
_geom_hbond_atom_site_label_H
_geom_hbond_atom_site_label_A
_geom_hbond_site_symmetry_A
_geom_hbond_distance_DH
_geom_hbond_distance_HA
_geom_hbond_distance_DA
_geom_hbond_angle_DHA
O1 H1A O4 . 0.85 2.02 2.835(7) 160.0
O2 H2A O6 . 0.85 2.28 2.874(6) 127.2
O7 H7A O8 1_655 0.85 2.17 2.714(9) 121.4
O8 H8A Cl1 . 0.85 2.39 3.187(7) 156.5
C2 H2 Cl1 2_666 0.93 2.82 3.692(5) 155.8
C5 H5 O4 . 0.93 2.55 3.394(7) 151.7
C10 H10 O6 . 0.93 2.46 3.318(7) 153.6
C12 H12 Cl1 2_565 0.93 2.78 3.679(5) 162.3
C15 H15 O4 . 0.93 2.58 3.185(8) 123.2
